data_4310054
loop_
_publ_author_name
'Mei Shi'
'Fuyou Li'
'Tao Yi'
'Dengqing Zhang'
'Huaiming Hu'
'Chunhui Huang'

_publ_contact_author
; Fuyou Li
 Lab of Adbance Materials, Fudan University
 220 Handan lu, Shanghai, P. R. China, 200433
 Fax: 0086-21-55664621
 email: fyli@fudan.edu.cn
;
_publ_section_title
;
Tuning the Triplet Energy Levels of Pyrazolone Ligands to Match the 5D0 Level
of Europium(III)
;
_journal_name_full 'Inorganic Chemistry'
_journal_page_first 8929
_journal_page_last 8936
_journal_paper_doi 10.1021/ic050844p
_journal_volume 44
_journal_year 2005
_chemical_formula_sum 'C72 H53 Eu N9 O8 P'
_chemical_formula_weight 1355.16
_space_group_IT_number 2
_symmetry_cell_setting triclinic
_symmetry_space_group_name_Hall '-P 1'
_symmetry_space_group_name_H-M 'P -1'
_atom_sites_solution_hydrogens geom
_atom_sites_solution_primary direct
_atom_sites_solution_secondary difmap
_audit_creation_method SHELXL-97
_cell_angle_alpha 100.72(3)
_cell_angle_beta 111.64(3)
_cell_angle_gamma 106.88(3)
_cell_formula_units_Z 2
_cell_length_a 14.161(3)
_cell_length_b 15.122(3)
_cell_length_c 17.272(4)
_cell_measurement_temperature 293(2)
_cell_measurement_theta_max 26.63
_cell_measurement_theta_min 1.68
_cell_volume 3106.1(18)
_computing_cell_refinement 'Bruker XSCANS'
_computing_data_collection 'Bruker XSCANS'
_computing_data_reduction 'Bruker SHELXTL'
_computing_molecular_graphics 'Bruker SHELXTL'
_computing_publication_material 'Bruker SHELXTL'
_computing_structure_refinement 'Bruker SHELXTL'
_computing_structure_solution 'Bruker SHELXTL'
_diffrn_ambient_temperature 293(2)
_diffrn_measured_fraction_theta_full 0.963
_diffrn_measured_fraction_theta_max 0.963
_diffrn_measurement_device_type 'Bruker P4'
_diffrn_measurement_method '\w scans'
_diffrn_radiation_monochromator graphite
_diffrn_radiation_source 'sealed tube'
_diffrn_radiation_type MoK\a
_diffrn_radiation_wavelength 0.71073
_diffrn_reflns_av_R_equivalents 0.0390
_diffrn_reflns_av_sigmaI/netI 0.1158
_diffrn_reflns_limit_h_max 17
_diffrn_reflns_limit_h_min -12
_diffrn_reflns_limit_k_max 18
_diffrn_reflns_limit_k_min -17
_diffrn_reflns_limit_l_max 21
_diffrn_reflns_limit_l_min -21
_diffrn_reflns_number 17795
_diffrn_reflns_theta_full 26.63
_diffrn_reflns_theta_max 26.63
_diffrn_reflns_theta_min 1.68
_exptl_absorpt_coefficient_mu 1.102
_exptl_absorpt_correction_T_max 0.8792
_exptl_absorpt_correction_T_min 0.8098
_exptl_absorpt_correction_type none
_exptl_crystal_density_diffrn 1.449
_exptl_crystal_density_method 'not measured'
_exptl_crystal_F_000 1380
_exptl_crystal_size_max 0.20
_exptl_crystal_size_mid 0.18
_exptl_crystal_size_min 0.12
_refine_diff_density_max 0.560
_refine_diff_density_min -0.810
_refine_diff_density_rms 0.089
_refine_ls_extinction_coef 0.0013(2)
_refine_ls_extinction_expression Fc^*^=kFc[1+0.001xFc^2^\l^3^/sin(2\q)]^-1/4^
_refine_ls_extinction_method SHELXL
_refine_ls_goodness_of_fit_ref 0.908
_refine_ls_hydrogen_treatment mixed
_refine_ls_matrix_type full
_refine_ls_number_parameters 825
_refine_ls_number_reflns 12544
_refine_ls_number_restraints 0
_refine_ls_restrained_S_all 0.908
_refine_ls_R_factor_all 0.0990
_refine_ls_R_factor_gt 0.0499
_refine_ls_shift/su_max 0.002
_refine_ls_shift/su_mean 0.000
_refine_ls_structure_factor_coef Fsqd
_refine_ls_weighting_details 'calc w=1/[\s^2^(Fo^2^)+(0.0526P)^2^+0.0000P] where P=(Fo^2^+2Fc^2^)/3'
_refine_ls_weighting_scheme calc
_refine_ls_wR_factor_gt 0.1053
_refine_ls_wR_factor_ref 0.1195
_reflns_number_gt 7382
_reflns_number_total 12544
_reflns_threshold_expression >2sigma(I)
_cod_data_source_file ic050844psi20050525_074022.cif
_cod_data_source_block xb0008m
_cod_depositor_comments
;
The following automatic conversions were performed:
'_symmetry_cell_setting' value 'Triclinic' changed to 'triclinic'
according to '/home/saulius/struct/CIF-dictionaries/cif_core.dic'
dictionary named 'cif_core.dic' version 2.4.1 from 2010-06-29.

Automatic conversion script
Id: cif_fix_enum 1527 2010-12-29 10:47:43Z saulius 
;
_cod_original_cell_volume 3106.0(11)
_cod_database_code 4310054

loop_
_symmetry_equiv_pos_as_xyz
'x, y, z'
'-x, -y, -z'

loop_
_atom_site_label
_atom_site_type_symbol
_atom_site_fract_x
_atom_site_fract_y
_atom_site_fract_z
_atom_site_U_iso_or_equiv
_atom_site_adp_type
_atom_site_occupancy
_atom_site_symmetry_multiplicity
_atom_site_calc_flag
_atom_site_refinement_flags
_atom_site_disorder_assembly
_atom_site_disorder_group
Eu1 Eu 1.13404(2) 1.17122(2) 1.324169(16) 0.04243(11) Uani 1 1 d . . .
O1 O 1.0761(3) 1.1827(2) 1.4351(2) 0.0507(9) Uani 1 1 d . . .
O2 O 0.9452(3) 1.0441(3) 1.2601(2) 0.0541(9) Uani 1 1 d . . .
O3 O 1.2562(3) 1.3052(2) 1.3076(2) 0.0505(9) Uani 1 1 d . . .
O4 O 1.2917(3) 1.2535(3) 1.4607(2) 0.0582(10) Uani 1 1 d . . .
O5 O 1.2517(3) 1.1036(2) 1.2893(2) 0.0503(9) Uani 1 1 d . . .
O6 O 1.0802(3) 1.1381(2) 1.1707(2) 0.0465(8) Uani 1 1 d . . .
O7 O 1.0321(3) 1.2701(3) 1.2936(2) 0.0603(10) Uani 1 1 d . . .
O8 O 1.1422(3) 1.0242(3) 1.3670(3) 0.0604(11) Uani 1 1 d . . .
H1A H 1.2067 1.0341 1.3978 0.091 Uiso 1 1 calc R . .
H2A H 1.127(6) 0.996(5) 1.402(4) 0.11(3) Uiso 1 1 d . . .
N1 N 0.9891(3) 1.1347(3) 1.5200(3) 0.0452(10) Uani 1 1 d . . .
N2 N 0.8960(3) 1.0588(3) 1.5101(3) 0.0475(10) Uani 1 1 d . . .
N3 N 0.3968(5) 0.6333(5) 0.9846(4) 0.109(2) Uani 1 1 d . . .
N4 N 1.4269(4) 1.3992(3) 1.3207(3) 0.0528(11) Uani 1 1 d . . .
N5 N 1.5384(4) 1.4393(3) 1.3829(3) 0.0594(12) Uani 1 1 d . . .
N6 N 1.7199(6) 1.2686(6) 1.8742(4) 0.136(3) Uani 1 1 d . . .
N7 N 1.3874(4) 1.1245(3) 1.2409(3) 0.0542(11) Uani 1 1 d . . .
N8 N 1.4074(4) 1.1512(3) 1.1737(3) 0.0626(13) Uani 1 1 d . . .
N9 N 0.8119(4) 1.1608(4) 0.7258(3) 0.0773(15) Uani 1 1 d . . .
P1 P 0.93755(15) 1.30052(13) 1.25887(12) 0.0727(5) Uani 1 1 d . . .
C1 C 1.0515(4) 1.2151(4) 1.5991(3) 0.0459(12) Uani 1 1 d . . .
C2 C 1.1569(5) 1.2790(4) 1.6201(4) 0.0560(14) Uani 1 1 d . . .
H2B H 1.1884 1.2680 1.5825 0.067 Uiso 1 1 calc R . .
C3 C 1.2154(5) 1.3592(4) 1.6969(4) 0.0691(17) Uani 1 1 d . . .
H3A H 1.2860 1.4018 1.7106 0.083 Uiso 1 1 calc R . .
C4 C 1.1696(6) 1.3762(5) 1.7532(4) 0.079(2) Uani 1 1 d . . .
H4A H 1.2096 1.4291 1.8054 0.095 Uiso 1 1 calc R . .
C5 C 1.0628(6) 1.3133(5) 1.7310(4) 0.0772(19) Uani 1 1 d . . .
H5B H 1.0302 1.3252 1.7676 0.093 Uiso 1 1 calc R . .
C6 C 1.0058(5) 1.2337(4) 1.6554(4) 0.0630(16) Uani 1 1 d . . .
H6A H 0.9350 1.1915 1.6416 0.076 Uiso 1 1 calc R . .
C7 C 0.9983(4) 1.1245(4) 1.4428(3) 0.0444(12) Uani 1 1 d . . .
C8 C 0.9029(4) 1.0398(4) 1.3795(3) 0.0433(12) Uani 1 1 d . . .
C9 C 0.8465(4) 1.0040(4) 1.4278(3) 0.0442(12) Uani 1 1 d . . .
C10 C 0.7444(4) 0.9157(4) 1.3985(3) 0.0582(15) Uani 1 1 d . . .
H10A H 0.7281 0.9123 1.4473 0.087 Uiso 1 1 calc R . .
H10B H 0.7556 0.8581 1.3771 0.087 Uiso 1 1 calc R . .
H10C H 0.6839 0.9197 1.3522 0.087 Uiso 1 1 calc R . .
C11 C 0.8816(4) 1.0075(4) 1.2904(3) 0.0459(12) Uani 1 1 d . . .
C12 C 0.7734(4) 0.9248(4) 1.2256(3) 0.0483(13) Uani 1 1 d . . .
C13 C 0.7712(5) 0.8349(4) 1.1912(3) 0.0575(14) Uani 1 1 d . . .
H13A H 0.8366 0.8248 1.2077 0.069 Uiso 1 1 calc R . .
C14 C 0.6723(6) 0.7592(5) 1.1320(4) 0.0682(17) Uani 1 1 d . . .
H14A H 0.6714 0.6977 1.1101 0.082 Uiso 1 1 calc R . .
C15 C 0.5755(5) 0.7727(5) 1.1050(4) 0.0631(16) Uani 1 1 d . . .
C16 C 0.5770(5) 0.8632(5) 1.1388(4) 0.0763(18) Uani 1 1 d . . .
H16A H 0.5114 0.8730 1.1212 0.092 Uiso 1 1 calc R . .
C17 C 0.6759(5) 0.9398(5) 1.1992(4) 0.0680(17) Uani 1 1 d . . .
H17A H 0.6768 1.0010 1.2219 0.082 Uiso 1 1 calc R . .
C18 C 0.4747(6) 0.6959(5) 1.0396(4) 0.0789(19) Uani 1 1 d . . .
C19 C 1.4004(5) 1.4158(4) 1.2394(4) 0.0575(15) Uani 1 1 d . . .
C20 C 1.4779(5) 1.4340(4) 1.2066(4) 0.0724(18) Uani 1 1 d . . .
H20A H 1.5468 1.4332 1.2379 0.087 Uiso 1 1 calc R . .
C21 C 1.4530(7) 1.4530(5) 1.1281(5) 0.092(2) Uani 1 1 d . . .
H21A H 1.5053 1.4650 1.1067 0.110 Uiso 1 1 calc R . .
C22 C 1.3534(8) 1.4544(5) 1.0819(5) 0.095(2) Uani 1 1 d . . .
H22A H 1.3375 1.4682 1.0293 0.114 Uiso 1 1 calc R . .
C23 C 1.2747(6) 1.4354(5) 1.1128(4) 0.086(2) Uani 1 1 d . . .
H23A H 1.2058 1.4359 1.0809 0.103 Uiso 1 1 calc R . .
C24 C 1.2987(5) 1.4157(4) 1.1912(4) 0.0672(16) Uani 1 1 d . . .
H24A H 1.2455 1.4023 1.2115 0.081 Uiso 1 1 calc R . .
C25 C 1.3604(5) 1.3453(4) 1.3505(3) 0.0461(13) Uani 1 1 d . . .
C26 C 1.4314(4) 1.3468(4) 1.4336(3) 0.0461(12) Uani 1 1 d . . .
C27 C 1.5398(4) 1.4083(4) 1.4491(4) 0.0528(14) Uani 1 1 d . . .
C28 C 1.6472(5) 1.4451(4) 1.5296(4) 0.0733(18) Uani 1 1 d . . .
H28A H 1.7048 1.4854 1.5195 0.110 Uiso 1 1 calc R . .
H28B H 1.6633 1.3907 1.5428 0.110 Uiso 1 1 calc R . .
H28C H 1.6428 1.4830 1.5784 0.110 Uiso 1 1 calc R . .
C29 C 1.3935(5) 1.2990(4) 1.4842(3) 0.0469(12) Uani 1 1 d . . .
C30 C 1.4672(4) 1.2949(4) 1.5694(3) 0.0491(13) Uani 1 1 d . . .
C31 C 1.4597(5) 1.3305(4) 1.6447(3) 0.0578(15) Uani 1 1 d . . .
H31A H 1.4111 1.3612 1.6429 0.069 Uiso 1 1 calc R . .
C32 C 1.5223(5) 1.3221(4) 1.7225(4) 0.0658(16) Uani 1 1 d . . .
H32A H 1.5160 1.3467 1.7731 0.079 Uiso 1 1 calc R . .
C33 C 1.5949(5) 1.2771(4) 1.7263(4) 0.0618(15) Uani 1 1 d . . .
C34 C 1.6023(5) 1.2400(5) 1.6516(4) 0.0704(17) Uani 1 1 d . . .
H34A H 1.6501 1.2083 1.6536 0.084 Uiso 1 1 calc R . .
C35 C 1.5396(5) 1.2490(4) 1.5732(4) 0.0683(17) Uani 1 1 d . . .
H35A H 1.5458 1.2243 1.5227 0.082 Uiso 1 1 calc R . .
C36 C 1.6639(6) 1.2717(6) 1.8085(5) 0.087(2) Uani 1 1 d . . .
C37 C 1.4721(5) 1.1152(4) 1.3102(4) 0.0580(15) Uani 1 1 d . . .
C38 C 1.5792(6) 1.1817(5) 1.3426(5) 0.090(2) Uani 1 1 d . . .
H38A H 1.5947 1.2322 1.3198 0.108 Uiso 1 1 calc R . .
C39 C 1.6622(6) 1.1726(7) 1.4085(6) 0.111(3) Uani 1 1 d . . .
H39A H 1.7345 1.2172 1.4301 0.133 Uiso 1 1 calc R . .
C40 C 1.6417(7) 1.0996(7) 1.4435(5) 0.097(2) Uani 1 1 d . . .
H40A H 1.6990 1.0941 1.4883 0.116 Uiso 1 1 calc R . .
C41 C 1.5349(7) 1.0346(6) 1.4113(5) 0.092(2) Uani 1 1 d . . .
H41A H 1.5196 0.9851 1.4352 0.110 Uiso 1 1 calc R . .
C42 C 1.4510(5) 1.0413(5) 1.3448(4) 0.0773(19) Uani 1 1 d . . .
H42A H 1.3791 0.9957 1.3227 0.093 Uiso 1 1 calc R . .
C43 C 1.2866(4) 1.1199(4) 1.2333(3) 0.0481(13) Uani 1 1 d . . .
C44 C 1.2365(4) 1.1392(4) 1.1537(3) 0.0452(12) Uani 1 1 d . . .
C45 C 1.3181(5) 1.1585(4) 1.1220(3) 0.0527(14) Uani 1 1 d . . .
C46 C 1.3194(5) 1.1907(4) 1.0449(4) 0.0681(17) Uani 1 1 d . . .
H46A H 1.3874 1.1964 1.0423 0.102 Uiso 1 1 calc R . .
H46B H 1.3134 1.2530 1.0519 0.102 Uiso 1 1 calc R . .
H46C H 1.2583 1.1433 0.9913 0.102 Uiso 1 1 calc R . .
C47 C 1.1322(4) 1.1436(3) 1.1249(3) 0.0450(12) Uani 1 1 d . . .
C48 C 1.0725(4) 1.1536(4) 1.0372(3) 0.0437(12) Uani 1 1 d . . .
C49 C 1.0589(4) 1.0940(4) 0.9602(3) 0.0484(13) Uani 1 1 d . . .
H49A H 1.0936 1.0503 0.9617 0.058 Uiso 1 1 calc R . .
C50 C 0.9939(4) 1.0993(4) 0.8810(3) 0.0515(13) Uani 1 1 d . . .
H50A H 0.9855 1.0595 0.8289 0.062 Uiso 1 1 calc R . .
C51 C 0.9410(5) 1.1625(4) 0.8778(3) 0.0528(14) Uani 1 1 d . . .
C52 C 0.9549(5) 1.2235(4) 0.9552(3) 0.0562(14) Uani 1 1 d . . .
H52A H 0.9194 1.2665 0.9533 0.067 Uiso 1 1 calc R . .
C53 C 1.0213(5) 1.2198(4) 1.0343(3) 0.0550(14) Uani 1 1 d . . .
H53A H 1.0324 1.2616 1.0865 0.066 Uiso 1 1 calc R . .
C54 C 0.8683(5) 1.1624(4) 0.7939(4) 0.0593(15) Uani 1 1 d . . .
C55 C 0.9069(6) 1.3516(5) 1.3446(4) 0.081(2) Uani 1 1 d . . .
C56 C 0.9545(6) 1.3379(5) 1.4243(5) 0.091(2) Uani 1 1 d . . .
H56A H 0.9991 1.3025 1.4314 0.109 Uiso 1 1 calc R . .
C57 C 0.9360(8) 1.3771(6) 1.4947(5) 0.112(3) Uani 1 1 d . . .
H57A H 0.9689 1.3692 1.5491 0.135 Uiso 1 1 calc R . .
C58 C 0.8686(8) 1.4271(7) 1.4817(6) 0.121(3) Uani 1 1 d . . .
H58A H 0.8547 1.4526 1.5277 0.146 Uiso 1 1 calc R . .
C59 C 0.8204(8) 1.4405(7) 1.4017(6) 0.122(3) Uani 1 1 d . . .
H59A H 0.7744 1.4746 1.3944 0.147 Uiso 1 1 calc R . .
C60 C 0.8403(7) 1.4037(6) 1.3326(5) 0.111(3) Uani 1 1 d . . .
H60A H 0.8093 1.4138 1.2790 0.133 Uiso 1 1 calc R . .
C61 C 0.8121(5) 1.2023(5) 1.1730(5) 0.0755(18) Uani 1 1 d . . .
C62 C 0.7090(7) 1.1974(6) 1.1610(7) 0.118(3) Uani 1 1 d . . .
H62A H 0.7014 1.2392 1.2030 0.142 Uiso 1 1 calc R . .
C63 C 0.6187(8) 1.1315(8) 1.0877(9) 0.149(4) Uani 1 1 d . . .
H63A H 0.5483 1.1251 1.0804 0.179 Uiso 1 1 calc R . .
C64 C 0.6321(9) 1.0737(8) 1.0237(7) 0.140(4) Uani 1 1 d . . .
H64A H 0.5700 1.0311 0.9719 0.168 Uiso 1 1 calc R . .
C65 C 0.7350(8) 1.0772(6) 1.0346(6) 0.111(3) Uani 1 1 d . . .
H65A H 0.7431 1.0373 0.9916 0.133 Uiso 1 1 calc R . .
C66 C 0.8237(7) 1.1413(5) 1.1105(5) 0.090(2) Uani 1 1 d . . .
H66A H 0.8939 1.1441 1.1204 0.108 Uiso 1 1 calc R . .
C67 C 0.9722(6) 1.3926(5) 1.2074(4) 0.0691(17) Uani 1 1 d . . .
C68 C 1.0761(7) 1.4599(6) 1.2464(5) 0.106(3) Uani 1 1 d . . .
H68A H 1.1278 1.4564 1.2967 0.127 Uiso 1 1 calc R . .
C69 C 1.1081(8) 1.5327(6) 1.2149(7) 0.120(3) Uani 1 1 d . . .
H69A H 1.1791 1.5813 1.2461 0.143 Uiso 1 1 calc R . .
C70 C 1.0365(10) 1.5347(7) 1.1377(7) 0.115(3) Uani 1 1 d . . .
H70A H 1.0595 1.5815 1.1132 0.138 Uiso 1 1 calc R . .
C71 C 0.9326(9) 1.4685(7) 1.0976(5) 0.107(3) Uani 1 1 d . . .
H71A H 0.8826 1.4710 1.0457 0.129 Uiso 1 1 calc R . .
C72 C 0.8966(7) 1.3947(5) 1.1322(5) 0.094(2) Uani 1 1 d . . .
H72B H 0.8239 1.3493 1.1044 0.113 Uiso 1 1 calc R . .

loop_
_atom_site_aniso_label
_atom_site_aniso_U_11
_atom_site_aniso_U_22
_atom_site_aniso_U_33
_atom_site_aniso_U_23
_atom_site_aniso_U_13
_atom_site_aniso_U_12
Eu1 0.04055(16) 0.05487(19) 0.03981(16) 0.02276(12) 0.02221(12) 0.01944(13)
O1 0.045(2) 0.060(2) 0.045(2) 0.0168(18) 0.0236(18) 0.0140(19)
O2 0.047(2) 0.072(2) 0.044(2) 0.0215(19) 0.0258(19) 0.015(2)
O3 0.041(2) 0.060(2) 0.049(2) 0.0257(18) 0.0212(18) 0.0135(19)
O4 0.044(2) 0.081(3) 0.049(2) 0.027(2) 0.0206(19) 0.020(2)
O5 0.050(2) 0.070(2) 0.055(2) 0.0374(19) 0.0334(19) 0.0321(19)
O6 0.042(2) 0.066(2) 0.0410(19) 0.0234(17) 0.0237(17) 0.0242(18)
O7 0.056(2) 0.081(3) 0.065(2) 0.036(2) 0.030(2) 0.043(2)
O8 0.068(3) 0.070(3) 0.064(3) 0.041(2) 0.038(2) 0.032(2)
N1 0.046(3) 0.053(3) 0.043(2) 0.019(2) 0.025(2) 0.019(2)
N2 0.050(3) 0.053(3) 0.051(3) 0.024(2) 0.032(2) 0.019(2)
N3 0.083(5) 0.111(5) 0.082(4) 0.023(4) 0.021(4) -0.003(4)
N4 0.045(3) 0.057(3) 0.055(3) 0.025(2) 0.023(2) 0.013(2)
N5 0.049(3) 0.065(3) 0.068(3) 0.029(3) 0.030(3) 0.019(3)
N6 0.139(6) 0.242(9) 0.082(4) 0.085(5) 0.046(5) 0.131(7)
N7 0.048(3) 0.074(3) 0.061(3) 0.035(3) 0.033(2) 0.031(3)
N8 0.063(3) 0.085(4) 0.066(3) 0.038(3) 0.047(3) 0.033(3)
N9 0.070(4) 0.113(4) 0.056(3) 0.037(3) 0.027(3) 0.042(3)
P1 0.0757(12) 0.0868(13) 0.0797(12) 0.0396(10) 0.0445(10) 0.0438(11)
C1 0.048(3) 0.053(3) 0.046(3) 0.023(3) 0.026(3) 0.021(3)
C2 0.059(4) 0.057(4) 0.056(3) 0.018(3) 0.030(3) 0.023(3)
C3 0.074(4) 0.067(4) 0.065(4) 0.017(3) 0.037(4) 0.021(4)
C4 0.110(6) 0.065(4) 0.063(4) 0.017(3) 0.045(4) 0.034(4)
C5 0.100(6) 0.075(5) 0.062(4) 0.011(4) 0.051(4) 0.030(4)
C6 0.074(4) 0.061(4) 0.063(4) 0.020(3) 0.043(3) 0.022(3)
C7 0.047(3) 0.060(3) 0.047(3) 0.028(3) 0.031(3) 0.030(3)
C8 0.042(3) 0.053(3) 0.042(3) 0.022(3) 0.023(3) 0.020(3)
C9 0.042(3) 0.051(3) 0.048(3) 0.022(3) 0.023(3) 0.020(3)
C10 0.059(4) 0.063(4) 0.056(3) 0.025(3) 0.035(3) 0.013(3)
C11 0.047(3) 0.052(3) 0.045(3) 0.018(3) 0.022(3) 0.022(3)
C12 0.044(3) 0.061(4) 0.043(3) 0.026(3) 0.022(3) 0.016(3)
C13 0.054(4) 0.059(4) 0.055(3) 0.013(3) 0.024(3) 0.021(3)
C14 0.083(5) 0.066(4) 0.061(4) 0.023(3) 0.039(4) 0.026(4)
C15 0.053(4) 0.072(4) 0.047(3) 0.023(3) 0.020(3) 0.004(4)
C16 0.054(4) 0.092(5) 0.077(5) 0.035(4) 0.020(4) 0.028(4)
C17 0.057(4) 0.063(4) 0.077(4) 0.024(3) 0.023(4) 0.024(4)
C18 0.066(5) 0.084(5) 0.065(4) 0.025(4) 0.027(4) 0.004(4)
C19 0.060(4) 0.045(3) 0.059(4) 0.017(3) 0.026(3) 0.010(3)
C20 0.075(5) 0.068(4) 0.077(4) 0.026(4) 0.048(4) 0.015(4)
C21 0.117(7) 0.075(5) 0.084(5) 0.028(4) 0.065(5) 0.013(5)
C22 0.130(7) 0.074(5) 0.074(5) 0.040(4) 0.049(5) 0.018(5)
C23 0.085(5) 0.087(5) 0.085(5) 0.051(4) 0.036(4) 0.024(4)
C24 0.068(4) 0.069(4) 0.067(4) 0.037(3) 0.030(4) 0.022(3)
C25 0.051(3) 0.047(3) 0.053(3) 0.020(3) 0.032(3) 0.024(3)
C26 0.042(3) 0.049(3) 0.049(3) 0.016(3) 0.021(3) 0.020(3)
C27 0.043(3) 0.047(3) 0.063(4) 0.015(3) 0.018(3) 0.020(3)
C28 0.049(4) 0.074(4) 0.074(4) 0.018(3) 0.014(3) 0.016(3)
C29 0.050(3) 0.051(3) 0.045(3) 0.017(3) 0.024(3) 0.023(3)
C30 0.042(3) 0.054(3) 0.046(3) 0.014(3) 0.017(3) 0.019(3)
C31 0.060(4) 0.070(4) 0.049(3) 0.021(3) 0.022(3) 0.036(3)
C32 0.067(4) 0.083(4) 0.047(3) 0.018(3) 0.027(3) 0.029(4)
C33 0.059(4) 0.073(4) 0.055(4) 0.027(3) 0.019(3) 0.033(3)
C34 0.065(4) 0.097(5) 0.059(4) 0.026(4) 0.023(3) 0.051(4)
C35 0.069(4) 0.091(5) 0.050(4) 0.021(3) 0.023(3) 0.046(4)
C36 0.086(5) 0.125(6) 0.077(5) 0.046(5) 0.039(4) 0.068(5)
C37 0.054(4) 0.073(4) 0.062(4) 0.029(3) 0.032(3) 0.034(3)
C38 0.059(4) 0.113(6) 0.106(6) 0.055(5) 0.036(4) 0.033(4)
C39 0.061(5) 0.119(7) 0.137(8) 0.046(6) 0.026(5) 0.034(5)
C40 0.069(5) 0.121(7) 0.090(5) 0.020(5) 0.014(5) 0.062(5)
C41 0.092(6) 0.107(6) 0.096(5) 0.056(5) 0.035(5) 0.059(5)
C42 0.058(4) 0.091(5) 0.081(4) 0.048(4) 0.018(4) 0.032(4)
C43 0.051(3) 0.051(3) 0.052(3) 0.026(3) 0.031(3) 0.018(3)
C44 0.049(3) 0.054(3) 0.044(3) 0.023(3) 0.030(3) 0.020(3)
C45 0.063(4) 0.059(4) 0.054(3) 0.028(3) 0.037(3) 0.029(3)
C46 0.082(4) 0.090(5) 0.064(4) 0.045(3) 0.051(4) 0.039(4)
C47 0.054(3) 0.047(3) 0.041(3) 0.017(2) 0.024(3) 0.022(3)
C48 0.046(3) 0.050(3) 0.040(3) 0.019(2) 0.023(3) 0.019(3)
C49 0.057(3) 0.050(3) 0.049(3) 0.019(3) 0.030(3) 0.026(3)
C50 0.055(3) 0.065(4) 0.036(3) 0.017(3) 0.023(3) 0.023(3)
C51 0.057(4) 0.061(4) 0.036(3) 0.022(3) 0.014(3) 0.024(3)
C52 0.072(4) 0.063(4) 0.049(3) 0.026(3) 0.031(3) 0.036(3)
C53 0.067(4) 0.059(4) 0.047(3) 0.017(3) 0.032(3) 0.028(3)
C54 0.058(4) 0.077(4) 0.056(4) 0.027(3) 0.032(3) 0.031(3)
C55 0.105(6) 0.094(5) 0.084(5) 0.041(4) 0.057(4) 0.065(5)
C56 0.123(6) 0.104(6) 0.094(5) 0.054(5) 0.073(5) 0.065(5)
C57 0.162(8) 0.145(7) 0.107(6) 0.071(6) 0.093(6) 0.101(7)
C58 0.161(9) 0.148(8) 0.122(7) 0.058(6) 0.095(7) 0.099(7)
C59 0.147(8) 0.158(8) 0.141(8) 0.074(7) 0.095(7) 0.110(7)
C60 0.150(8) 0.131(7) 0.121(7) 0.060(6) 0.089(6) 0.101(7)
C61 0.057(4) 0.073(4) 0.092(5) 0.034(4) 0.025(4) 0.028(4)
C62 0.065(5) 0.108(7) 0.171(9) 0.038(6) 0.042(6) 0.039(5)
C63 0.069(6) 0.126(9) 0.207(12) 0.038(8) 0.024(8) 0.039(7)
C64 0.087(8) 0.159(10) 0.135(9) 0.046(8) 0.014(7) 0.046(7)
C65 0.105(7) 0.093(6) 0.111(7) 0.026(5) 0.035(6) 0.028(6)
C66 0.094(6) 0.079(5) 0.089(5) 0.020(4) 0.041(5) 0.029(5)
C67 0.072(5) 0.074(4) 0.071(4) 0.031(4) 0.031(4) 0.040(4)
C68 0.076(6) 0.134(7) 0.125(7) 0.084(6) 0.048(5) 0.036(5)
C69 0.114(7) 0.114(7) 0.144(8) 0.071(6) 0.057(7) 0.046(6)
C70 0.153(9) 0.102(7) 0.138(9) 0.068(7) 0.089(8) 0.066(7)
C71 0.146(9) 0.109(7) 0.087(6) 0.057(5) 0.049(6) 0.065(7)
C72 0.110(6) 0.098(6) 0.088(5) 0.052(5) 0.042(5) 0.047(5)

loop_
_atom_type_symbol
_atom_type_description
_atom_type_scat_dispersion_real
_atom_type_scat_dispersion_imag
_atom_type_scat_source
C C 0.0033 0.0016 'International Tables Vol C Tables 4.2.6.8 and 6.1.1.4'
H H 0.0000 0.0000 'International Tables Vol C Tables 4.2.6.8 and 6.1.1.4'
N N 0.0061 0.0033 'International Tables Vol C Tables 4.2.6.8 and 6.1.1.4'
O O 0.0106 0.0060 'International Tables Vol C Tables 4.2.6.8 and 6.1.1.4'
Eu Eu -0.1578 3.6682 'International Tables Vol C Tables 4.2.6.8 and 6.1.1.4'
P P 0.1023 0.0942 'International Tables Vol C Tables 4.2.6.8 and 6.1.1.4'

loop_
_geom_angle_atom_site_label_1
_geom_angle_atom_site_label_2
_geom_angle_atom_site_label_3
_geom_angle
_geom_angle_site_symmetry_1
_geom_angle_site_symmetry_3
_geom_angle_publ_flag
O1 Eu1 O4 71.95(12) . . ?
O1 Eu1 O7 77.44(12) . . ?
O4 Eu1 O7 110.02(13) . . ?
O1 Eu1 O6 146.04(12) . . ?
O4 Eu1 O6 140.37(12) . . ?
O7 Eu1 O6 79.74(12) . . ?
O1 Eu1 O5 135.71(11) . . ?
O4 Eu1 O5 82.58(13) . . ?
O7 Eu1 O5 146.50(12) . . ?
O6 Eu1 O5 71.99(11) . . ?
O1 Eu1 O3 125.32(12) . . ?
O4 Eu1 O3 72.60(12) . . ?
O7 Eu1 O3 77.29(12) . . ?
O6 Eu1 O3 72.52(12) . . ?
O5 Eu1 O3 77.36(12) . . ?
O1 Eu1 O2 73.01(12) . . ?
O4 Eu1 O2 139.67(12) . . ?
O7 Eu1 O2 80.78(13) . . ?
O6 Eu1 O2 78.81(12) . . ?
O5 Eu1 O2 110.13(12) . . ?
O3 Eu1 O2 146.42(11) . . ?
O1 Eu1 O8 77.00(12) . . ?
O4 Eu1 O8 82.83(13) . . ?
O7 Eu1 O8 145.88(14) . . ?
O6 Eu1 O8 110.97(12) . . ?
O5 Eu1 O8 64.10(12) . . ?
O3 Eu1 O8 136.53(13) . . ?
O2 Eu1 O8 70.37(13) . . ?
C7 O1 Eu1 132.0(3) . . ?
C11 O2 Eu1 135.1(3) . . ?
C25 O3 Eu1 127.3(3) . . ?
C29 O4 Eu1 134.4(3) . . ?
C43 O5 Eu1 124.8(3) . . ?
C47 O6 Eu1 134.0(3) . . ?
P1 O7 Eu1 161.3(2) . . ?
C7 N1 N2 111.7(4) . . ?
C7 N1 C1 127.9(4) . . ?
N2 N1 C1 119.8(4) . . ?
C9 N2 N1 106.1(4) . . ?
C25 N4 N5 111.7(4) . . ?
C25 N4 C19 130.3(5) . . ?
N5 N4 C19 118.0(4) . . ?
C27 N5 N4 105.1(4) . . ?
C43 N7 N8 111.9(4) . . ?
C43 N7 C37 128.3(4) . . ?
N8 N7 C37 119.5(4) . . ?
C45 N8 N7 106.2(4) . . ?
O7 P1 C55 112.0(3) . . ?
O7 P1 C61 113.6(3) . . ?
C55 P1 C61 108.1(4) . . ?
O7 P1 C67 109.1(3) . . ?
C55 P1 C67 108.7(3) . . ?
C61 P1 C67 105.2(3) . . ?
C6 C1 C2 118.9(5) . . ?
C6 C1 N1 119.9(5) . . ?
C2 C1 N1 121.2(5) . . ?
C1 C2 C3 120.2(5) . . ?
C4 C3 C2 120.4(6) . . ?
C3 C4 C5 119.3(6) . . ?
C6 C5 C4 120.0(6) . . ?
C5 C6 C1 121.2(6) . . ?
O1 C7 N1 123.8(5) . . ?
O1 C7 C8 131.3(4) . . ?
N1 C7 C8 104.9(4) . . ?
C11 C8 C9 133.3(5) . . ?
C11 C8 C7 121.6(4) . . ?
C9 C8 C7 105.2(4) . . ?
N2 C9 C8 112.1(5) . . ?
N2 C9 C10 117.8(4) . . ?
C8 C9 C10 130.2(5) . . ?
O2 C11 C8 124.7(5) . . ?
O2 C11 C12 116.7(4) . . ?
C8 C11 C12 118.5(5) . . ?
C13 C12 C17 119.6(5) . . ?
C13 C12 C11 120.0(5) . . ?
C17 C12 C11 120.4(5) . . ?
C12 C13 C14 120.0(6) . . ?
C15 C14 C13 121.2(6) . . ?
C14 C15 C16 119.2(6) . . ?
C14 C15 C18 120.9(7) . . ?
C16 C15 C18 119.8(7) . . ?
C15 C16 C17 120.2(6) . . ?
C12 C17 C16 119.7(6) . . ?
N3 C18 C15 176.3(8) . . ?
C24 C19 C20 118.6(6) . . ?
C24 C19 N4 121.0(5) . . ?
C20 C19 N4 120.4(6) . . ?
C21 C20 C19 120.5(7) . . ?
C22 C21 C20 120.5(7) . . ?
C21 C22 C23 119.9(7) . . ?
C24 C23 C22 120.0(7) . . ?
C19 C24 C23 120.6(6) . . ?
O3 C25 N4 123.5(5) . . ?
O3 C25 C26 130.3(5) . . ?
N4 C25 C26 106.2(5) . . ?
C29 C26 C25 122.9(5) . . ?
C29 C26 C27 132.6(5) . . ?
C25 C26 C27 104.5(5) . . ?
N5 C27 C26 112.5(5) . . ?
N5 C27 C28 118.0(5) . . ?
C26 C27 C28 129.4(5) . . ?
O4 C29 C26 122.6(5) . . ?
O4 C29 C30 113.7(4) . . ?
C26 C29 C30 123.7(5) . . ?
C31 C30 C35 118.6(5) . . ?
C31 C30 C29 120.6(5) . . ?
C35 C30 C29 120.7(5) . . ?
C32 C31 C30 121.2(5) . . ?
C31 C32 C33 120.0(5) . . ?
C34 C33 C32 119.6(5) . . ?
C34 C33 C36 120.2(6) . . ?
C32 C33 C36 120.1(6) . . ?
C33 C34 C35 120.4(5) . . ?
C34 C35 C30 120.2(5) . . ?
N6 C36 C33 179.1(10) . . ?
C42 C37 C38 119.5(6) . . ?
C42 C37 N7 121.9(5) . . ?
C38 C37 N7 118.6(5) . . ?
C39 C38 C37 119.2(7) . . ?
C40 C39 C38 121.6(8) . . ?
C39 C40 C41 118.6(7) . . ?
C42 C41 C40 121.0(7) . . ?
C41 C42 C37 120.1(7) . . ?
O5 C43 N7 124.3(5) . . ?
O5 C43 C44 130.5(5) . . ?
N7 C43 C44 105.2(4) . . ?
C47 C44 C43 122.0(4) . . ?
C47 C44 C45 132.8(5) . . ?
C43 C44 C45 105.0(4) . . ?
N8 C45 C44 111.5(4) . . ?
N8 C45 C46 117.1(5) . . ?
C44 C45 C46 131.3(5) . . ?
O6 C47 C44 122.3(4) . . ?
O6 C47 C48 114.6(4) . . ?
C44 C47 C48 123.1(4) . . ?
C49 C48 C53 119.7(5) . . ?
C49 C48 C47 122.1(4) . . ?
C53 C48 C47 118.0(4) . . ?
C50 C49 C48 119.7(5) . . ?
C49 C50 C51 120.8(5) . . ?
C50 C51 C52 120.0(5) . . ?
C50 C51 C54 119.7(5) . . ?
C52 C51 C54 120.3(5) . . ?
C53 C52 C51 119.4(5) . . ?
C52 C53 C48 120.4(5) . . ?
N9 C54 C51 177.7(6) . . ?
C56 C55 C60 120.9(6) . . ?
C56 C55 P1 116.9(5) . . ?
C60 C55 P1 122.2(6) . . ?
C55 C56 C57 120.2(7) . . ?
C58 C57 C56 118.4(8) . . ?
C57 C58 C59 121.4(8) . . ?
C58 C59 C60 120.4(8) . . ?
C55 C60 C59 118.7(7) . . ?
C62 C61 C66 120.3(7) . . ?
C62 C61 P1 122.4(6) . . ?
C66 C61 P1 116.3(6) . . ?
C63 C62 C61 119.7(9) . . ?
C62 C63 C64 119.2(10) . . ?
C65 C64 C63 122.0(10) . . ?
C66 C65 C64 117.3(9) . . ?
C65 C66 C61 121.4(8) . . ?
C68 C67 C72 119.7(7) . . ?
C68 C67 P1 118.0(5) . . ?
C72 C67 P1 122.3(6) . . ?
C67 C68 C69 122.1(8) . . ?
C68 C69 C70 119.9(9) . . ?
C71 C70 C69 118.9(9) . . ?
C70 C71 C72 121.6(8) . . ?
C67 C72 C71 117.6(8) . . ?

loop_
_geom_bond_atom_site_label_1
_geom_bond_atom_site_label_2
_geom_bond_distance
_geom_bond_site_symmetry_2
_geom_bond_publ_flag
Eu1 O1 2.344(3) . ?
Eu1 O4 2.347(4) . ?
Eu1 O7 2.363(3) . ?
Eu1 O6 2.378(3) . ?
Eu1 O5 2.385(3) . ?
Eu1 O3 2.391(3) . ?
Eu1 O2 2.471(4) . ?
Eu1 O8 2.490(4) . ?
O1 C7 1.263(6) . ?
O2 C11 1.248(6) . ?
O3 C25 1.265(6) . ?
O4 C29 1.266(6) . ?
O5 C43 1.269(5) . ?
O6 C47 1.262(5) . ?
O7 P1 1.494(4) . ?
N1 C7 1.373(6) . ?
N1 N2 1.402(5) . ?
N1 C1 1.412(6) . ?
N2 C9 1.299(6) . ?
N3 C18 1.141(8) . ?
N4 C25 1.373(6) . ?
N4 N5 1.401(6) . ?
N4 C19 1.404(6) . ?
N5 C27 1.309(6) . ?
N6 C36 1.139(8) . ?
N7 C43 1.365(6) . ?
N7 N8 1.393(5) . ?
N7 C37 1.411(7) . ?
N8 C45 1.301(7) . ?
N9 C54 1.143(6) . ?
P1 C55 1.794(6) . ?
P1 C61 1.807(7) . ?
P1 C67 1.832(6) . ?
C1 C6 1.382(7) . ?
C1 C2 1.387(7) . ?
C2 C3 1.388(7) . ?
C3 C4 1.378(8) . ?
C4 C5 1.393(9) . ?
C5 C6 1.371(8) . ?
C7 C8 1.430(7) . ?
C8 C11 1.411(6) . ?
C8 C9 1.427(6) . ?
C9 C10 1.489(7) . ?
C11 C12 1.505(7) . ?
C12 C13 1.366(7) . ?
C12 C17 1.386(7) . ?
C13 C14 1.376(8) . ?
C14 C15 1.366(8) . ?
C15 C16 1.376(8) . ?
C15 C18 1.422(9) . ?
C16 C17 1.387(8) . ?
C19 C24 1.372(8) . ?
C19 C20 1.394(8) . ?
C20 C21 1.378(8) . ?
C21 C22 1.350(10) . ?
C22 C23 1.386(10) . ?
C23 C24 1.381(8) . ?
C25 C26 1.408(7) . ?
C26 C29 1.390(7) . ?
C26 C27 1.438(7) . ?
C27 C28 1.489(7) . ?
C29 C30 1.483(7) . ?
C30 C31 1.367(7) . ?
C30 C35 1.384(7) . ?
C31 C32 1.363(7) . ?
C32 C33 1.376(8) . ?
C33 C34 1.362(7) . ?
C33 C36 1.430(8) . ?
C34 C35 1.376(7) . ?
C37 C42 1.372(7) . ?
C37 C38 1.380(8) . ?
C38 C39 1.365(9) . ?
C39 C40 1.364(10) . ?
C40 C41 1.369(10) . ?
C41 C42 1.360(8) . ?
C43 C44 1.424(6) . ?
C44 C47 1.401(7) . ?
C44 C45 1.432(7) . ?
C45 C46 1.506(7) . ?
C47 C48 1.498(6) . ?
C48 C49 1.372(6) . ?
C48 C53 1.395(7) . ?
C49 C50 1.370(6) . ?
C50 C51 1.372(7) . ?
C51 C52 1.386(7) . ?
C51 C54 1.435(7) . ?
C52 C53 1.366(7) . ?
C55 C56 1.378(8) . ?
C55 C60 1.379(9) . ?
C56 C57 1.397(9) . ?
C57 C58 1.363(10) . ?
C58 C59 1.380(10) . ?
C59 C60 1.381(10) . ?
C61 C62 1.374(9) . ?
C61 C66 1.376(9) . ?
C62 C63 1.352(12) . ?
C63 C64 1.383(13) . ?
C64 C65 1.382(12) . ?
C65 C66 1.357(10) . ?
C67 C68 1.341(9) . ?
C67 C72 1.358(8) . ?
C68 C69 1.351(10) . ?
C69 C70 1.358(11) . ?
C70 C71 1.335(11) . ?
C71 C72 1.416(10) . ?
